data_1544526
loop_
_publ_author_name
'Boukebbous, Khaled'
'Laifa, El Adoui'
'De Mallmann, Aimery'
'Taoufik, Mostafa'

_publ_section_title
;
 5-Anilino-4-chloro-3<i>H</i>-1,2-dithiol-3-one
;
_journal_issue 11
_journal_name_full IUCrData
_journal_page_first x161736
_journal_paper_doi 10.1107/S2414314616017363
_journal_volume 1
_journal_year 2016
_chemical_formula_moiety 'C9 H6 Cl1 N1 O1 S2'
_chemical_formula_sum 'C9 H6 Cl N O S2'
_chemical_formula_weight 243.74
_space_group_IT_number 14
_symmetry_cell_setting monoclinic
_symmetry_space_group_name_Hall '-P 2yn'
_symmetry_space_group_name_H-M 'P 1 21/n 1'
_atom_sites_solution_hydrogens difmap
_atom_sites_solution_primary direct
_cell_angle_alpha 90
_cell_angle_beta 99.182(14)
_cell_angle_gamma 90
_cell_formula_units_Z 4
_cell_length_a 3.9268(6)
_cell_length_b 20.752(3)
_cell_length_c 12.3431(19)
_cell_measurement_reflns_used 2296
_cell_measurement_temperature 150
_cell_measurement_theta_max 29.1320
_cell_measurement_theta_min 3.5720
_cell_volume 992.9(3)
_computing_cell_refinement
;
CrysAlis PRO (Rigaku OD, 2015)
;
_computing_data_collection
;
CrysAlis PRO (Rigaku OD, 2015)
;
_computing_data_reduction
;
CrysAlis PRO (Rigaku OD, 2015)
;
_computing_molecular_graphics
;
CAMERON (Watkin <i>et al.</i>,  1996)
;
_computing_publication_material
;
CRYSTALS (Betteridge <i>et al.</i>,  2003)
;
_computing_structure_refinement
;
CRYSTALS (Betteridge <i>et al.</i>,  2003)
;
_computing_structure_solution
;
SIR97 (Altomare <i>et al.</i>,  1999)
;
_diffrn_ambient_temperature 150
_diffrn_detector_area_resol_mean 10.4685
_diffrn_measured_fraction_theta_full 0.998
_diffrn_measured_fraction_theta_max 0.853
_diffrn_measurement_device 'four-circle diffractometer'
_diffrn_measurement_device_type 'Rigaku Xcalibur Atlas Gemini ultra'
_diffrn_measurement_method \w
_diffrn_radiation_monochromator graphite
_diffrn_radiation_type 'Mo K\a'
_diffrn_radiation_wavelength 0.71073
_diffrn_reflns_av_R_equivalents 0.040
_diffrn_reflns_limit_h_max 5
_diffrn_reflns_limit_h_min -5
_diffrn_reflns_limit_k_max 28
_diffrn_reflns_limit_k_min 0
_diffrn_reflns_limit_l_max 15
_diffrn_reflns_limit_l_min 0
_diffrn_reflns_number 2403
_diffrn_reflns_theta_full 26.452
_diffrn_reflns_theta_max 29.635
_diffrn_reflns_theta_min 3.386
_diffrn_standards_number 0
_exptl_absorpt_coefficient_mu 0.766
_exptl_absorpt_correction_T_max 0.968
_exptl_absorpt_correction_T_min 0.915
_exptl_absorpt_correction_type analytical
_exptl_absorpt_process_details
;
[CrysAlis PRO (Rigaku OD, 2015), based on expressions derived by
Clark & Reid (1995)]
;
_exptl_crystal_colour 'light yellow'
_exptl_crystal_density_diffrn 1.630
_exptl_crystal_density_method 'not measured'
_exptl_crystal_description needle
_exptl_crystal_F_000 496
_exptl_crystal_size_max 0.381
_exptl_crystal_size_mid 0.139
_exptl_crystal_size_min 0.089
_refine_diff_density_max 0.79
_refine_diff_density_min -1.02
_refine_ls_extinction_method None
_refine_ls_goodness_of_fit_ref 1.0120
_refine_ls_hydrogen_treatment mixed
_refine_ls_matrix_type full
_refine_ls_number_parameters 131
_refine_ls_number_reflns 2393
_refine_ls_number_restraints 3
_refine_ls_R_factor_all 0.0792
_refine_ls_R_factor_gt 0.0660
_refine_ls_shift/su_max 0.0009757
_refine_ls_shift/su_mean 0.0001730
_refine_ls_structure_factor_coef Fsqd
_refine_ls_weighting_details
;
Method, part 1, Chebychev polynomial, (Watkin, 1994; Prince,
1982)
[weight] = 1.0/[A~0~*T~0~(x)+A~1~*T~1~(x) ... +A~n-1~]*T~n-1~(x)]
where A~i~ are the Chebychev coefficients listed below and x= Fcalc/Fmax
Method = Robust Weighting (Prince, 1982)
W = [weight] * [1-(deltaF/6*sigmaF)^2^]^2^
A~i~ are:
0.173E+04 0.271E+04 0.145E+04 406.
;
_refine_ls_weighting_scheme calc
_refine_ls_wR_factor_all 0.1549
_refine_ls_wR_factor_gt 0.1242
_refine_ls_wR_factor_ref 0.1549
_reflns_number_gt 1929
_reflns_number_total 2403
_reflns_threshold_expression I>2.0\s(I)
_cod_data_source_file bt4031sup1.cif
_cod_data_source_block I
_cod_original_sg_symbol_H-M 'P 21/n'
_cod_original_formula_sum 'C9 H6 Cl1 N1 O1 S2'
_cod_database_code 1544526

loop_
_symmetry_equiv_pos_as_xyz
x,y,z
-x,-y,-z
x+1/2,-y+1/2,z+1/2
-x+1/2,y+1/2,-z+1/2

loop_
_atom_site_type_symbol
_atom_site_label
_atom_site_fract_x
_atom_site_fract_y
_atom_site_fract_z
_atom_site_U_iso_or_equiv
_atom_site_adp_type
_atom_site_occupancy
S S1 0.9772(3) 0.66331(5) 0.65293(9) 0.0245 Uani 1.0000
S S2 0.8932(3) 0.60518(5) 0.51592(9) 0.0236 Uani 1.0000
C C3 0.6605(12) 0.6630(2) 0.4331(4) 0.0220 Uani 1.0000
C C4 0.6087(12) 0.7208(2) 0.4813(4) 0.0212 Uani 1.0000
C C5 0.7448(12) 0.7319(2) 0.5925(4) 0.0216 Uani 1.0000
O O6 0.7259(10) 0.78060(16) 0.6465(3) 0.0299 Uani 1.0000
Cl Cl7 0.3850(3) 0.78231(5) 0.40834(9) 0.0294 Uani 1.0000
N N8 0.5500(11) 0.64918(18) 0.3272(3) 0.0232 Uani 1.0000
C C9 0.6041(13) 0.5905(2) 0.2735(3) 0.0218 Uani 1.0000
C C10 0.7287(13) 0.5929(2) 0.1738(4) 0.0257 Uani 1.0000
C C11 0.7676(13) 0.5366(3) 0.1182(4) 0.0288 Uani 1.0000
C C12 0.6940(14) 0.4775(2) 0.1607(4) 0.0290 Uani 1.0000
C C13 0.5678(13) 0.4752(2) 0.2596(4) 0.0274 Uani 1.0000
C C14 0.5209(13) 0.5316(2) 0.3163(4) 0.0266 Uani 1.0000
H H101 0.7838 0.6327 0.1459 0.0308 Uiso 1.0000
H H111 0.8502 0.5382 0.0512 0.0351 Uiso 1.0000
H H121 0.7281 0.4394 0.1235 0.0353 Uiso 1.0000
H H131 0.5129 0.4352 0.2879 0.0330 Uiso 1.0000
H H141 0.4324 0.5298 0.3825 0.0320 Uiso 1.0000
H H81 0.458(14) 0.6801(12) 0.2864(18) 0.0279 Uiso 1.0000

loop_
_atom_site_aniso_label
_atom_site_aniso_U_11
_atom_site_aniso_U_22
_atom_site_aniso_U_33
_atom_site_aniso_U_12
_atom_site_aniso_U_13
_atom_site_aniso_U_23
S1 0.0318(6) 0.0215(5) 0.0180(5) 0.0009(5) -0.0023(4) -0.0008(4)
S2 0.0313(6) 0.0198(5) 0.0184(5) 0.0034(4) -0.0001(4) -0.0008(4)
C3 0.025(2) 0.023(2) 0.0180(19) -0.0024(18) 0.0046(16) 0.0000(16)
C4 0.027(2) 0.0169(19) 0.020(2) 0.0009(17) 0.0025(17) 0.0003(15)
C5 0.027(2) 0.0182(18) 0.0195(19) -0.0046(18) 0.0039(16) 0.0024(15)
O6 0.043(2) 0.0218(16) 0.0222(16) 0.0002(15) -0.0040(15) -0.0048(12)
Cl7 0.0421(7) 0.0216(5) 0.0231(5) 0.0071(5) 0.0003(5) 0.0029(4)
N8 0.036(2) 0.0176(16) 0.0144(16) 0.0023(16) -0.0012(15) -0.0022(13)
C9 0.031(2) 0.0161(18) 0.0167(19) -0.0006(18) -0.0023(16) -0.0028(15)
C10 0.031(2) 0.025(2) 0.0195(19) -0.0011(19) -0.0005(17) -0.0004(17)
C11 0.030(2) 0.036(3) 0.020(2) 0.003(2) 0.0036(17) -0.0052(19)
C12 0.033(2) 0.023(2) 0.029(2) 0.003(2) -0.0006(19) -0.0103(18)
C13 0.033(2) 0.023(2) 0.025(2) 0.004(2) -0.0014(18) -0.0012(18)
C14 0.032(2) 0.024(2) 0.022(2) -0.003(2) 0.0008(18) 0.0028(17)

loop_
_atom_type_symbol
_atom_type_scat_Cromer_Mann_a1
_atom_type_scat_Cromer_Mann_a2
_atom_type_scat_Cromer_Mann_a3
_atom_type_scat_Cromer_Mann_a4
_atom_type_scat_Cromer_Mann_b1
_atom_type_scat_Cromer_Mann_b2
_atom_type_scat_Cromer_Mann_b3
_atom_type_scat_Cromer_Mann_b4
_atom_type_scat_Cromer_Mann_c
_atom_type_scat_dispersion_real
_atom_type_scat_dispersion_imag
_atom_type_scat_source
C 2.3100 1.0200 1.5886 0.8650 20.8439 10.2075 0.5687 51.6512 0.2156 0.0033 0.0016 'International Tables Vol C 4.2.6.8 and 6.1.1.4'
H 0.4930 0.3229 0.1402 0.0408 10.5109 26.1257 3.1424 57.7998 0.0030 0.0000 0.0000 'International Tables Vol C 4.2.6.8 and 6.1.1.4'
N 12.2126 3.1322 2.0125 1.1663 0.0057 9.8933 28.9975 0.5826 -11.5290 0.0061 0.0033 'International Tables Vol C 4.2.6.8 and 6.1.1.4'
O 3.0485 2.2868 1.5463 0.8670 13.2771 5.7011 0.3239 32.9089 0.2508 0.0106 0.0060 'International Tables Vol C 4.2.6.8 and 6.1.1.4'
Cl 11.4604 7.1964 6.2556 1.6455 0.0104 1.1662 18.5194 47.7784 -9.5574 0.1484 0.1585 'International Tables Vol C 4.2.6.8 and 6.1.1.4'
Ni 12.8376 7.2920 4.4438 2.3800 3.8785 0.2565 12.1763 66.3421 1.0341 0.3393 1.1124 'International Tables Vol C 4.2.6.8 and 6.1.1.4'
S 6.9053 5.2034 1.4379 1.5863 1.4679 22.2151 0.2536 56.1720 0.8669 0.1246 0.1234 'International Tables Vol C 4.2.6.8 and 6.1.1.4'

loop_
_geom_angle_atom_site_label_1
_geom_angle_atom_site_label_2
_geom_angle_atom_site_label_3
_geom_angle
_geom_angle_publ_flag
S2 S1 C5 96.84(15) no
S1 S2 C3 94.51(16) no
S2 C3 C4 116.8(3) no
S2 C3 N8 118.9(3) no
C4 C3 N8 124.3(4) no
C3 C4 C5 120.5(4) no
C3 C4 Cl7 121.5(3) no
C5 C4 Cl7 118.0(3) no
S1 C5 C4 111.4(3) no
S1 C5 O6 120.2(3) no
C4 C5 O6 128.4(4) no
C3 N8 C9 126.2(4) no
C3 N8 H81 116.9(14) no
C9 N8 H81 116.6(14) no
N8 C9 C10 118.8(4) no
N8 C9 C14 121.0(4) no
C10 C9 C14 120.1(4) no
C9 C10 C11 119.5(5) no
C9 C10 H101 119.4 no
C11 C10 H101 121.2 no
C10 C11 C12 121.2(5) no
C10 C11 H111 119.4 no
C12 C11 H111 119.4 no
C11 C12 C13 119.3(4) no
C11 C12 H121 120.6 no
C13 C12 H121 120.2 no
C12 C13 C14 120.5(5) no
C12 C13 H131 119.4 no
C14 C13 H131 120.1 no
C9 C14 C13 119.4(4) no
C9 C14 H141 120.5 no
C13 C14 H141 120.1 no

loop_
_geom_bond_atom_site_label_1
_geom_bond_atom_site_label_2
_geom_bond_distance
_geom_bond_publ_flag
S1 S2 2.0605(15) no
S1 C5 1.789(5) no
S2 C3 1.738(5) no
C3 C4 1.367(6) no
C3 N8 1.342(5) no
C4 C5 1.410(6) no
C4 Cl7 1.721(4) no
C5 O6 1.220(5) no
N8 C9 1.417(5) no
N8 H81 0.859(19) no
C9 C10 1.396(6) no
C9 C14 1.391(6) no
C10 C11 1.376(7) no
C10 H101 0.932 no
C11 C12 1.382(7) no
C11 H111 0.936 no
C12 C13 1.390(7) no
C12 H121 0.934 no
C13 C14 1.391(6) no
C13 H131 0.940 no
C14 H141 0.939 no

loop_
_geom_hbond_atom_site_label_D
_geom_hbond_atom_site_label_H
_geom_hbond_atom_site_label_A
_geom_hbond_site_symmetry_A
_geom_hbond_distance_DH
_geom_hbond_distance_HA
_geom_hbond_distance_DA
_geom_hbond_angle_DHA
_geom_hbond_publ_flag
C10 H101 O6 3_564 0.932 2.500 3.320(7) 146.93(13) y
N8 H81 O6 3_464 0.859 1.994 2.794(7) 154.8(19) y

_cod_database_fobs_code 1544526
